data_2216992
loop_
_publ_author_name
'Tomislav Portada'
'Nenad Juda\<s'

_publ_section_title
;
 Propane-2,2-diyl di-<i>p</i>-phenylene dibenzoate
;
_journal_coeditor_code CI2535
_journal_issue 1
_journal_name_full 'Acta Crystallographica Section E'
_journal_page_first o262
_journal_page_last o262
_journal_paper_doi 10.1107/S1600536807065531
_journal_volume 64
_journal_year 2008
_chemical_formula_iupac 'C29 H24 O4'
_chemical_formula_moiety 'C29 H24 O4'
_chemical_formula_sum 'C29 H24 O4'
_chemical_formula_weight 436.48
_chemical_melting_point 435
_chemical_name_systematic
;
Propane-2,2-diyldi-p-phenylene dibenzoate
;
_space_group_IT_number 14
_symmetry_cell_setting monoclinic
_symmetry_space_group_name_Hall '-P 2ybc'
_symmetry_space_group_name_H-M 'P 1 21/c 1'
_atom_sites_solution_hydrogens geom
_atom_sites_solution_primary direct
_atom_sites_solution_secondary difmap
_audit_creation_method SHELXL-97
_cell_angle_alpha 90.00
_cell_angle_beta 104.291(2)
_cell_angle_gamma 90.00
_cell_formula_units_Z 4
_cell_length_a 8.7298(2)
_cell_length_b 21.4202(4)
_cell_length_c 12.6693(3)
_cell_measurement_reflns_used 238
_cell_measurement_temperature 293(2)
_cell_measurement_theta_max 23.2
_cell_measurement_theta_min 8.4
_cell_volume 2295.77(9)
_computing_cell_refinement 'CrysAlis RED (Oxford Diffraction, 2003)'
_computing_data_collection 'CrysAlis CCD (Oxford Diffraction, 2003)'
_computing_data_reduction 'CrysAlis RED (Oxford Diffraction, 2003)'
_computing_molecular_graphics
;
ORTEP-3 for Windows (Farrugia, 1997) and
POVRay (Persistence of Vision, 2004)
;
_computing_publication_material 'WinGX (Farrugia, 1999)'
_computing_structure_refinement 'SHELXL97 (Sheldrick, 1997)'
_computing_structure_solution 'SHELXS97 (Sheldrick, 1997)'
_diffrn_ambient_temperature 293(2)
_diffrn_measured_fraction_theta_full 0.997
_diffrn_measured_fraction_theta_max 0.997
_diffrn_measurement_device_type
;
Oxford Diffraction Xcalibur CCD diffractometer
;
_diffrn_measurement_method '\w scans'
_diffrn_radiation_monochromator graphite
_diffrn_radiation_source 'fine-focus sealed tube'
_diffrn_radiation_type MoK\a
_diffrn_radiation_wavelength 0.71073
_diffrn_reflns_av_R_equivalents 0.0233
_diffrn_reflns_av_sigmaI/netI 0.0262
_diffrn_reflns_limit_h_max 10
_diffrn_reflns_limit_h_min -10
_diffrn_reflns_limit_k_max 25
_diffrn_reflns_limit_k_min -25
_diffrn_reflns_limit_l_max 15
_diffrn_reflns_limit_l_min -15
_diffrn_reflns_number 23733
_diffrn_reflns_theta_full 25.00
_diffrn_reflns_theta_max 25.00
_diffrn_reflns_theta_min 3.71
_diffrn_standards_number 0
_exptl_absorpt_coefficient_mu 0.083
_exptl_absorpt_correction_type none
_exptl_crystal_colour colourless
_exptl_crystal_density_diffrn 1.263
_exptl_crystal_density_method 'not measured'
_exptl_crystal_description Prism
_exptl_crystal_F_000 920
_exptl_crystal_size_max 0.68
_exptl_crystal_size_mid 0.46
_exptl_crystal_size_min 0.23
_refine_diff_density_max 0.143
_refine_diff_density_min -0.150
_refine_ls_extinction_method none
_refine_ls_goodness_of_fit_ref 1.028
_refine_ls_hydrogen_treatment constr
_refine_ls_matrix_type full
_refine_ls_number_parameters 300
_refine_ls_number_reflns 4033
_refine_ls_number_restraints 0
_refine_ls_restrained_S_all 1.028
_refine_ls_R_factor_all 0.0659
_refine_ls_R_factor_gt 0.0393
_refine_ls_shift/su_max 0.001
_refine_ls_shift/su_mean <0.001
_refine_ls_structure_factor_coef Fsqd
_refine_ls_weighting_details 'calc w=1/[\s^2^(Fo^2^)+(0.0623P)^2^] where P=(Fo^2^+2Fc^2^)/3'
_refine_ls_weighting_scheme calc
_refine_ls_wR_factor_gt 0.0997
_refine_ls_wR_factor_ref 0.1094
_reflns_number_gt 2427
_reflns_number_total 4033
_reflns_threshold_expression I>2\s(I)
_cod_data_source_file ci2535.cif
_cod_data_source_block I
_cod_depositor_comments
;
The following automatic conversions were performed:
'_symmetry_cell_setting' value 'Monoclinic' changed to 'monoclinic'
according to '/home/saulius/struct/CIF-dictionaries/cif_core.dic'
dictionary named 'cif_core.dic' version 2.4.1 from 2010-06-29.

Automatic conversion script
Id: cif_fix_enum 1527 2010-12-29 10:47:43Z saulius 

The following automatic conversions were performed:

'_symmetry_cell_setting' value 'Monoclinic' changed to 'monoclinic'
according to /home/saulius/struct/CIF-dictionaries/cif_core.dic
dictionary named 'cif_core.dic' version 2.4.1 from 2010-06-29.

Automatic conversion script
Id: cif_fix_values 1715 2011-07-08 13:25:40Z adriana 
;
_cod_original_sg_symbol_H-M 'P 21/c'
_cod_database_code 2216992
_cod_database_fobs_code 2216992

loop_
_symmetry_equiv_pos_as_xyz
'x, y, z'
'-x, y+1/2, -z+1/2'
'-x, -y, -z'
'x, -y-1/2, z-1/2'

loop_
_atom_site_type_symbol
_atom_site_label
_atom_site_fract_x
_atom_site_fract_y
_atom_site_fract_z
_atom_site_U_iso_or_equiv
_atom_site_adp_type
_atom_site_calc_flag
_atom_site_refinement_flags
_atom_site_occupancy
O O1 -0.25033(15) 0.50560(5) 0.89440(10) 0.0753(4) Uani d . 1
O O2 -0.13081(17) 0.42428(6) 0.83756(12) 0.0937(5) Uani d . 1
O O3 0.41160(13) 0.59632(5) 0.44375(9) 0.0644(3) Uani d . 1
O O4 0.41701(15) 0.68081(6) 0.34023(10) 0.0768(4) Uani d . 1
C C1 0.0091(2) 0.75543(7) 0.71258(14) 0.0723(5) Uani d . 1
H H1A 0.1022 0.7438 0.7670 0.108 Uiso calc R 1
H H1B -0.0694 0.7708 0.7474 0.108 Uiso calc R 1
H H1C 0.0352 0.7875 0.6670 0.108 Uiso calc R 1
C C2 -0.05579(18) 0.69840(7) 0.64295(12) 0.0530(4) Uani d . 1
C C3 -0.2072(2) 0.71965(8) 0.56017(15) 0.0752(5) Uani d . 1
H H3A -0.1815 0.7516 0.5142 0.113 Uiso calc R 1
H H3B -0.2809 0.7359 0.5983 0.113 Uiso calc R 1
H H3C -0.2538 0.6847 0.5163 0.113 Uiso calc R 1
C C4 -0.09977(17) 0.64530(7) 0.71197(12) 0.0503(4) Uani d . 1
C C5 -0.0719(2) 0.64800(8) 0.82398(14) 0.0681(5) Uani d . 1
H H5 -0.0208 0.6827 0.8605 0.082 Uiso calc R 1
C C6 -0.1179(2) 0.60034(8) 0.88348(15) 0.0730(5) Uani d . 1
H H6 -0.0981 0.6033 0.9589 0.088 Uiso calc R 1
C C7 -0.1922(2) 0.54922(7) 0.83096(15) 0.0594(4) Uani d . 1
C C8 -0.2206(2) 0.54453(8) 0.72020(15) 0.0696(5) Uani d . 1
H H8 -0.2717 0.5096 0.6842 0.084 Uiso calc R 1
C C9 -0.1726(2) 0.59194(8) 0.66261(14) 0.0648(5) Uani d . 1
H H9 -0.1900 0.5879 0.5875 0.078 Uiso calc R 1
C C10 0.06761(19) 0.67327(6) 0.58543(12) 0.0492(4) Uani d . 1
C C11 0.2245(2) 0.66805(7) 0.64163(13) 0.0611(5) Uani d . 1
H H11 0.2542 0.6811 0.7138 0.073 Uiso calc R 1
C C12 0.3385(2) 0.64411(7) 0.59432(14) 0.0625(5) Uani d . 1
H H12 0.4432 0.6414 0.6340 0.075 Uiso calc R 1
C C13 0.2961(2) 0.62455(7) 0.48917(13) 0.0528(4) Uani d . 1
C C14 0.1429(2) 0.62839(8) 0.43036(14) 0.0664(5) Uani d . 1
H H14 0.1144 0.6146 0.3585 0.080 Uiso calc R 1
C C15 0.0302(2) 0.65297(8) 0.47874(14) 0.0652(5) Uani d . 1
H H15 -0.0739 0.6559 0.4380 0.078 Uiso calc R 1
C C16 -0.2158(2) 0.44437(8) 0.89067(14) 0.0623(5) Uani d . 1
C C17 -0.29534(18) 0.40654(7) 0.95880(12) 0.0529(4) Uani d . 1
C C18 -0.37050(19) 0.43330(8) 1.03155(13) 0.0603(4) Uani d . 1
H H18 -0.3700 0.4764 1.0401 0.072 Uiso calc R 1
C C19 -0.4462(2) 0.39608(9) 1.09129(15) 0.0706(5) Uani d . 1
H H19 -0.4965 0.4141 1.1405 0.085 Uiso calc R 1
C C20 -0.4477(2) 0.33262(9) 1.07866(15) 0.0704(5) Uani d . 1
H H20 -0.5011 0.3077 1.1180 0.084 Uiso calc R 1
C C21 -0.3711(2) 0.30582(8) 1.00863(15) 0.0745(5) Uani d . 1
H H21 -0.3699 0.2626 1.0017 0.089 Uiso calc R 1
C C22 -0.2957(2) 0.34237(8) 0.94838(15) 0.0692(5) Uani d . 1
H H22 -0.2445 0.3239 0.9002 0.083 Uiso calc R 1
C C23 0.46431(19) 0.62946(8) 0.36846(13) 0.0545(4) Uani d . 1
C C24 0.58527(18) 0.59521(7) 0.32854(13) 0.0533(4) Uani d . 1
C C25 0.6445(2) 0.53766(8) 0.36993(15) 0.0678(5) Uani d . 1
H H25 0.6056 0.5185 0.4239 0.081 Uiso calc R 1
C C26 0.7605(2) 0.50891(8) 0.33132(19) 0.0839(6) Uani d . 1
H H26 0.8003 0.4705 0.3596 0.101 Uiso calc R 1
C C27 0.8177(2) 0.53652(9) 0.25142(18) 0.0800(6) Uani d . 1
H H27 0.8959 0.5167 0.2256 0.096 Uiso calc R 1
C C28 0.7604(2) 0.59323(10) 0.20925(15) 0.0748(5) Uani d . 1
H H28 0.7989 0.6116 0.1545 0.090 Uiso calc R 1
C C29 0.6450(2) 0.62308(8) 0.24852(14) 0.0643(5) Uani d . 1
H H29 0.6075 0.6619 0.2211 0.077 Uiso calc R 1

loop_
_atom_site_aniso_label
_atom_site_aniso_U_11
_atom_site_aniso_U_22
_atom_site_aniso_U_33
_atom_site_aniso_U_12
_atom_site_aniso_U_13
_atom_site_aniso_U_23
O1 0.0976(10) 0.0520(7) 0.0952(9) 0.0053(6) 0.0600(8) 0.0114(6)
O2 0.1152(11) 0.0755(8) 0.1173(11) 0.0196(7) 0.0800(10) 0.0121(8)
O3 0.0735(8) 0.0576(7) 0.0742(8) 0.0104(5) 0.0414(6) 0.0063(6)
O4 0.0900(9) 0.0587(8) 0.0953(9) 0.0110(6) 0.0489(8) 0.0088(7)
C1 0.0843(14) 0.0539(10) 0.0911(13) -0.0044(9) 0.0453(11) -0.0076(9)
C2 0.0567(10) 0.0476(9) 0.0599(10) 0.0015(7) 0.0243(8) 0.0020(8)
C3 0.0714(13) 0.0776(12) 0.0822(13) 0.0196(9) 0.0294(10) 0.0175(10)
C4 0.0482(9) 0.0530(9) 0.0547(10) -0.0010(7) 0.0219(8) -0.0030(7)
C5 0.0836(13) 0.0649(11) 0.0604(11) -0.0192(9) 0.0263(10) -0.0095(9)
C6 0.0971(15) 0.0724(12) 0.0570(11) -0.0095(10) 0.0332(10) -0.0013(10)
C7 0.0646(11) 0.0518(10) 0.0726(12) 0.0009(8) 0.0375(9) 0.0051(9)
C8 0.0824(13) 0.0571(10) 0.0730(13) -0.0190(9) 0.0265(10) -0.0072(9)
C9 0.0796(13) 0.0633(11) 0.0544(10) -0.0125(9) 0.0219(9) -0.0053(9)
C10 0.0541(10) 0.0454(9) 0.0523(9) 0.0001(7) 0.0211(8) 0.0036(7)
C11 0.0635(12) 0.0717(11) 0.0493(9) 0.0095(9) 0.0163(9) -0.0046(8)
C12 0.0528(10) 0.0734(11) 0.0609(11) 0.0091(8) 0.0135(9) 0.0005(9)
C13 0.0570(11) 0.0495(9) 0.0586(11) 0.0047(8) 0.0268(9) 0.0025(8)
C14 0.0669(13) 0.0831(12) 0.0537(10) -0.0057(9) 0.0239(10) -0.0145(9)
C15 0.0529(11) 0.0858(12) 0.0585(11) -0.0013(9) 0.0166(9) -0.0089(9)
C16 0.0648(12) 0.0567(11) 0.0724(12) 0.0062(9) 0.0305(10) 0.0038(9)
C17 0.0521(10) 0.0501(9) 0.0593(10) 0.0030(7) 0.0191(8) 0.0036(8)
C18 0.0692(11) 0.0515(9) 0.0652(11) 0.0057(8) 0.0263(9) 0.0034(8)
C19 0.0756(13) 0.0744(13) 0.0702(12) 0.0073(10) 0.0339(10) 0.0103(10)
C20 0.0711(13) 0.0700(13) 0.0709(12) -0.0083(9) 0.0192(10) 0.0171(10)
C21 0.0941(14) 0.0502(10) 0.0807(13) -0.0034(9) 0.0246(12) 0.0034(9)
C22 0.0837(13) 0.0558(11) 0.0751(12) 0.0070(9) 0.0328(10) -0.0006(9)
C23 0.0582(10) 0.0507(10) 0.0582(10) -0.0061(8) 0.0208(8) -0.0047(8)
C24 0.0506(10) 0.0542(10) 0.0594(10) -0.0057(7) 0.0219(8) -0.0098(8)
C25 0.0724(12) 0.0564(11) 0.0862(13) -0.0029(9) 0.0415(10) -0.0033(9)
C26 0.0813(14) 0.0607(11) 0.1244(17) 0.0049(10) 0.0533(13) -0.0052(11)
C27 0.0685(13) 0.0770(13) 0.1078(16) -0.0086(10) 0.0469(12) -0.0285(12)
C28 0.0671(13) 0.0954(15) 0.0715(12) -0.0142(11) 0.0355(10) -0.0119(11)
C29 0.0612(11) 0.0725(11) 0.0636(11) -0.0043(9) 0.0239(9) -0.0004(9)

loop_
_atom_type_symbol
_atom_type_description
_atom_type_scat_dispersion_real
_atom_type_scat_dispersion_imag
_atom_type_scat_source
C C 0.0033 0.0016 'International Tables Vol C Tables 4.2.6.8 and 6.1.1.4'
H H 0.0000 0.0000 'International Tables Vol C Tables 4.2.6.8 and 6.1.1.4'
O O 0.0106 0.0060 'International Tables Vol C Tables 4.2.6.8 and 6.1.1.4'

loop_
_geom_angle_atom_site_label_1
_geom_angle_atom_site_label_2
_geom_angle_atom_site_label_3
_geom_angle
C16 O1 C7 120.72(12)
C23 O3 C13 117.50(12)
C2 C1 H1A 109.5
C2 C1 H1B 109.5
H1A C1 H1B 109.5
C2 C1 H1C 109.5
H1A C1 H1C 109.5
H1B C1 H1C 109.5
C1 C2 C10 110.44(13)
C1 C2 C4 111.76(12)
C10 C2 C4 108.21(11)
C1 C2 C3 106.85(13)
C10 C2 C3 111.38(13)
C4 C2 C3 108.22(13)
C2 C3 H3A 109.5
C2 C3 H3B 109.5
H3A C3 H3B 109.5
C2 C3 H3C 109.5
H3A C3 H3C 109.5
H3B C3 H3C 109.5
C9 C4 C5 116.42(14)
C9 C4 C2 120.38(14)
C5 C4 C2 123.19(14)
C4 C5 C6 121.80(16)
C4 C5 H5 119.1
C6 C5 H5 119.1
C7 C6 C5 119.62(16)
C7 C6 H6 120.2
C5 C6 H6 120.2
C6 C7 C8 120.34(15)
C6 C7 O1 116.81(15)
C8 C7 O1 122.56(16)
C7 C8 C9 119.25(16)
C7 C8 H8 120.4
C9 C8 H8 120.4
C8 C9 C4 122.53(16)
C8 C9 H9 118.7
C4 C9 H9 118.7
C15 C10 C11 116.33(14)
C15 C10 C2 123.36(15)
C11 C10 C2 120.28(14)
C12 C11 C10 122.32(15)
C12 C11 H11 118.8
C10 C11 H11 118.8
C13 C12 C11 119.27(16)
C13 C12 H12 120.4
C11 C12 H12 120.4
C12 C13 C14 120.73(15)
C12 C13 O3 118.80(15)
C14 C13 O3 120.34(15)
C13 C14 C15 119.28(16)
C13 C14 H14 120.4
C15 C14 H14 120.4
C10 C15 C14 122.06(17)
C10 C15 H15 119.0
C14 C15 H15 119.0
O2 C16 O1 122.91(15)
O2 C16 C17 125.26(15)
O1 C16 C17 111.84(14)
C18 C17 C22 119.12(15)
C18 C17 C16 122.13(14)
C22 C17 C16 118.74(14)
C19 C18 C17 119.90(15)
C19 C18 H18 120.0
C17 C18 H18 120.0
C20 C19 C18 120.24(16)
C20 C19 H19 119.9
C18 C19 H19 119.9
C21 C20 C19 120.16(16)
C21 C20 H20 119.9
C19 C20 H20 119.9
C20 C21 C22 120.16(16)
C20 C21 H21 119.9
C22 C21 H21 119.9
C21 C22 C17 120.39(16)
C21 C22 H22 119.8
C17 C22 H22 119.8
O4 C23 O3 122.57(14)
O4 C23 C24 125.30(15)
O3 C23 C24 112.12(14)
C29 C24 C25 119.14(15)
C29 C24 C23 117.88(15)
C25 C24 C23 122.95(15)
C26 C25 C24 120.12(16)
C26 C25 H25 119.9
C24 C25 H25 119.9
C27 C26 C25 120.34(19)
C27 C26 H26 119.8
C25 C26 H26 119.8
C26 C27 C28 120.43(17)
C26 C27 H27 119.8
C28 C27 H27 119.8
C27 C28 C29 119.79(17)
C27 C28 H28 120.1
C29 C28 H28 120.1
C24 C29 C28 120.17(17)
C24 C29 H29 119.9
C28 C29 H29 119.9

loop_
_geom_bond_atom_site_label_1
_geom_bond_atom_site_label_2
_geom_bond_distance
O1 C16 1.3492(19)
O1 C7 1.4064(18)
O2 C16 1.1981(18)
O3 C23 1.3574(18)
O3 C13 1.4144(17)
O4 C23 1.1980(18)
C1 C2 1.531(2)
C1 H1A 0.96
C1 H1B 0.96
C1 H1C 0.96
C2 C10 1.539(2)
C2 C4 1.540(2)
C2 C3 1.540(2)
C3 H3A 0.96
C3 H3B 0.96
C3 H3C 0.96
C4 C9 1.381(2)
C4 C5 1.380(2)
C5 C6 1.386(2)
C5 H5 0.93
C6 C7 1.360(2)
C6 H6 0.93
C7 C8 1.367(2)
C8 C9 1.375(2)
C8 H8 0.93
C9 H9 0.93
C10 C15 1.380(2)
C10 C11 1.383(2)
C11 C12 1.381(2)
C11 H11 0.93
C12 C13 1.358(2)
C12 H12 0.93
C13 C14 1.363(2)
C14 C15 1.385(2)
C14 H14 0.93
C15 H15 0.93
C16 C17 1.476(2)
C17 C18 1.381(2)
C17 C22 1.381(2)
C18 C19 1.375(2)
C18 H18 0.93
C19 C20 1.368(2)
C19 H19 0.93
C20 C21 1.363(2)
C20 H20 0.93
C21 C22 1.370(2)
C21 H21 0.93
C22 H22 0.93
C23 C24 1.474(2)
C24 C29 1.384(2)
C24 C25 1.389(2)
C25 C26 1.374(2)
C25 H25 0.93
C26 C27 1.368(3)
C26 H26 0.93
C27 C28 1.371(2)
C27 H27 0.93
C28 C29 1.385(2)
C28 H28 0.93
C29 H29 0.93

loop_
_geom_hbond_atom_site_label_D
_geom_hbond_atom_site_label_H
_geom_hbond_atom_site_label_A
_geom_hbond_site_symmetry_A
_geom_hbond_distance_DH
_geom_hbond_distance_HA
_geom_hbond_distance_DA
_geom_hbond_angle_DHA
C26 H26 Cg2 3_666 0.93 2.86 3.743(2) 160

loop_
_cod_related_entry_id
_cod_related_entry_database
_cod_related_entry_code
1 ChemSpider 495137
